data_7025446
loop_
_publ_author_name
'Sebli, Cynthia Paul'
'Howson, Suzanne E.'
'Clarkson, Guy J.'
'Scott, Peter'

_publ_section_title
;
 fac-Specific syntheses of homochiral [Fe(NN)3]2+ complexes (NN = pyridine
 keto-hydrazone); origins of the stereoselectivity.
;
_journal_issue 18
_journal_name_full 'Dalton transactions (Cambridge, England : 2003)'
_journal_page_first 4447
_journal_page_last 4454
_journal_paper_doi 10.1039/c000815j
_journal_volume 39
_journal_year 2010
_chemical_absolute_configuration ad
_chemical_formula_sum 'C39 H39 B2 F8 Fe N9'
_chemical_formula_weight 863.26
_chemical_name_systematic
;
?
;
_space_group_IT_number 173
_symmetry_cell_setting hexagonal
_symmetry_space_group_name_Hall 'P 6c'
_symmetry_space_group_name_H-M 'P 63'
_atom_sites_solution_hydrogens geom
_atom_sites_solution_primary direct
_atom_sites_solution_secondary difmap
_audit_creation_method SHELXL-97
_cell_angle_alpha 90.00
_cell_angle_beta 90.00
_cell_angle_gamma 120.00
_cell_formula_units_Z 2
_cell_length_a 15.8761(4)
_cell_length_b 15.8761(4)
_cell_length_c 10.5809(3)
_cell_measurement_reflns_used 3994
_cell_measurement_temperature 100(2)
_cell_measurement_theta_max 29.33
_cell_measurement_theta_min 2.94
_cell_volume 2309.62(11)
_computing_cell_refinement 'CrysAlis RED, Oxford Diffraction Ltd'
_computing_data_collection 'CrysAlis CCD, Oxford Diffraction Ltd'
_computing_data_reduction 'CrysAlis RED, Oxford Diffraction Ltd'
_computing_molecular_graphics 'SHELXTL (Sheldrick, 1997)'
_computing_publication_material 'SHELXTL (Sheldrick, 1997)'
_computing_structure_refinement 'SHELXL-97 (Sheldrick, 1997)'
_computing_structure_solution 'SHELXS-97 (Sheldrick, 1990)'
_diffrn_ambient_temperature 100(2)
_diffrn_detector_area_resol_mean 10.2833
_diffrn_measured_fraction_theta_full 0.985
_diffrn_measured_fraction_theta_max 0.918
_diffrn_measurement_device_type 'Oxford Diffraction Gemini R'
_diffrn_measurement_method '\f & \w scans'
_diffrn_radiation_monochromator graphite
_diffrn_radiation_source 'Enhance (Mo) X-ray Source'
_diffrn_radiation_type MoK\a
_diffrn_radiation_wavelength 0.71073
_diffrn_reflns_av_R_equivalents 0.0386
_diffrn_reflns_av_sigmaI/netI 0.0855
_diffrn_reflns_limit_h_max 16
_diffrn_reflns_limit_h_min -21
_diffrn_reflns_limit_k_max 14
_diffrn_reflns_limit_k_min -20
_diffrn_reflns_limit_l_max 14
_diffrn_reflns_limit_l_min -11
_diffrn_reflns_number 8792
_diffrn_reflns_theta_full 27.50
_diffrn_reflns_theta_max 29.28
_diffrn_reflns_theta_min 2.96
_diffrn_standards_decay_% nil
_exptl_absorpt_coefficient_mu 0.395
_exptl_absorpt_correction_T_max 1.00
_exptl_absorpt_correction_T_min 0.91
_exptl_absorpt_correction_type multi-scan
_exptl_absorpt_process_details 'ABSPACK(CrysAlis, Oxford Diffraction)'
_exptl_crystal_colour purple
_exptl_crystal_density_diffrn 1.241
_exptl_crystal_density_method 'not measured'
_exptl_crystal_description block
_exptl_crystal_F_000 888
_exptl_crystal_size_max 0.20
_exptl_crystal_size_mid 0.08
_exptl_crystal_size_min 0.05
_refine_diff_density_max 0.983
_refine_diff_density_min -0.421
_refine_diff_density_rms 0.086
_refine_ls_abs_structure_details 'Flack H D (1983), Acta Cryst. A39, 876-881, 1477 Friedel pairs'
_refine_ls_abs_structure_Flack 0.03(3)
_refine_ls_extinction_method none
_refine_ls_goodness_of_fit_ref 0.960
_refine_ls_hydrogen_treatment constr
_refine_ls_matrix_type full
_refine_ls_number_parameters 208
_refine_ls_number_reflns 3502
_refine_ls_number_restraints 35
_refine_ls_restrained_S_all 0.996
_refine_ls_R_factor_all 0.0812
_refine_ls_R_factor_gt 0.0599
_refine_ls_shift/su_max 0.000
_refine_ls_shift/su_mean 0.000
_refine_ls_structure_factor_coef Fsqd
_refine_ls_weighting_details 'calc w=1/[\s^2^(Fo^2^)+(0.0995P)^2^+0.0000P] where P=(Fo^2^+2Fc^2^)/3'
_refine_ls_weighting_scheme calc
_refine_ls_wR_factor_gt 0.1470
_refine_ls_wR_factor_ref 0.1535
_reflns_number_gt 2578
_reflns_number_total 3502
_reflns_threshold_expression >2sigma(I)
_cod_data_source_file c000815j.txt
_cod_data_source_block c4a
_cod_original_cell_volume 2309.63(10)
_cod_original_sg_symbol_H-M P6(3)
_cod_database_code 7025446

loop_
_symmetry_equiv_pos_as_xyz
'x, y, z'
'-y, x-y, z'
'-x+y, -x, z'
'-x, -y, z+1/2'
'y, -x+y, z+1/2'
'x-y, x, z+1/2'

loop_
_atom_site_label
_atom_site_type_symbol
_atom_site_fract_x
_atom_site_fract_y
_atom_site_fract_z
_atom_site_U_iso_or_equiv
_atom_site_adp_type
_atom_site_occupancy
_atom_site_symmetry_multiplicity
_atom_site_calc_flag
_atom_site_refinement_flags
Fe1 Fe 0.3333 0.6667 0.23901(8) 0.0163(2) Uani 1 3 d S
N1 N 0.3093(2) 0.7584(2) 0.3357(3) 0.0203(7) Uani 1 1 d .
C1 C 0.3517(3) 0.8059(3) 0.4450(4) 0.0232(8) Uani 1 1 d .
H1A H 0.3989 0.7942 0.4836 0.028 Uiso 1 1 calc R
C2 C 0.3289(3) 0.8706(3) 0.5029(5) 0.0374(11) Uani 1 1 d .
H2A H 0.3573 0.8998 0.5816 0.045 Uiso 1 1 calc R
C3 C 0.2650(3) 0.8912(3) 0.4440(6) 0.0481(15) Uani 1 1 d .
H3A H 0.2511 0.9379 0.4792 0.058 Uiso 1 1 calc R
C4 C 0.2204(3) 0.8439(3) 0.3327(6) 0.0395(12) Uani 1 1 d .
H4A H 0.1745 0.8567 0.2924 0.047 Uiso 1 1 calc R
C5 C 0.2432(3) 0.7777(3) 0.2806(4) 0.0260(9) Uani 1 1 d .
C6 C 0.1956(3) 0.7173(3) 0.1684(4) 0.0261(9) Uani 1 1 d .
C7 C 0.1185(4) 0.7270(4) 0.0980(6) 0.0450(13) Uani 1 1 d .
H7A H 0.0967 0.6832 0.0250 0.068 Uiso 1 1 calc R
H7B H 0.1455 0.7943 0.0689 0.068 Uiso 1 1 calc R
H7C H 0.0633 0.7101 0.1543 0.068 Uiso 1 1 calc R
N2 N 0.2249(2) 0.6576(2) 0.1402(3) 0.0206(7) Uani 1 1 d .
N3 N 0.1712(2) 0.5871(3) 0.0477(3) 0.0258(8) Uani 1 1 d .
H3B H 0.1910 0.5957 -0.0313 0.031 Uiso 1 1 calc R
C8 C 0.0862(3) 0.5034(3) 0.0837(4) 0.0237(8) Uani 1 1 d .
C9 C 0.0533(3) 0.4216(3) 0.0040(5) 0.0289(9) Uani 1 1 d .
H9A H 0.0894 0.4241 -0.0689 0.035 Uiso 1 1 calc R
C10 C -0.0316(4) 0.3384(3) 0.0336(5) 0.0448(13) Uani 1 1 d .
H10A H -0.0553 0.2840 -0.0215 0.054 Uiso 1 1 calc R
C11 C -0.0843(3) 0.3317(3) 0.1427(5) 0.0398(11) Uani 1 1 d .
H11A H -0.1417 0.2725 0.1628 0.048 Uiso 1 1 calc R
C12 C -0.0529(3) 0.4105(3) 0.2201(4) 0.0313(10) Uani 1 1 d .
H12A H -0.0898 0.4070 0.2927 0.038 Uiso 1 1 calc R
C13 C 0.0326(3) 0.4957(3) 0.1932(4) 0.0261(9) Uani 1 1 d .
H13A H 0.0554 0.5494 0.2493 0.031 Uiso 1 1 calc R
B1 B 0.3333 0.6667 -0.2170(9) 0.038(2) Uani 1 3 d S
F1 F 0.27633(19) 0.57292(19) -0.1686(3) 0.0408(6) Uani 1 1 d .
F2 F 0.3333 0.6667 -0.3460(5) 0.0473(14) Uani 1 3 d S
B2 B 0.8008(12) 0.8693(11) 0.7696(16) 0.0733(17) Uani 0.33 1 d PDU
F3 F 0.8250(8) 0.8983(7) 0.6476(12) 0.0764(18) Uani 0.33 1 d PDU
F4 F 0.8467(7) 0.8299(7) 0.8359(12) 0.0739(18) Uani 0.33 1 d PDU
F5 F 0.7936(8) 0.9367(7) 0.8450(11) 0.0716(18) Uani 0.33 1 d PDU
F6 F 0.7032(7) 0.7852(7) 0.7654(12) 0.0754(18) Uani 0.33 1 d PDU

loop_
_atom_site_aniso_label
_atom_site_aniso_U_11
_atom_site_aniso_U_22
_atom_site_aniso_U_33
_atom_site_aniso_U_23
_atom_site_aniso_U_13
_atom_site_aniso_U_12
Fe1 0.0157(3) 0.0157(3) 0.0175(4) 0.000 0.000 0.00786(14)
N1 0.0157(15) 0.0141(15) 0.0296(18) -0.0029(14) -0.0041(14) 0.0064(13)
C1 0.0125(17) 0.0178(18) 0.032(2) -0.0032(17) -0.0019(17) 0.0020(15)
C2 0.026(2) 0.034(2) 0.045(3) -0.023(2) -0.010(2) 0.010(2)
C3 0.031(2) 0.035(3) 0.085(4) -0.040(3) -0.016(3) 0.021(2)
C4 0.028(2) 0.029(2) 0.068(3) -0.023(2) -0.018(2) 0.019(2)
C5 0.0145(17) 0.0228(19) 0.040(2) -0.0074(17) -0.0063(15) 0.0086(16)
C6 0.0184(19) 0.028(2) 0.034(2) -0.0050(18) -0.0099(17) 0.0132(17)
C7 0.036(3) 0.049(3) 0.061(4) -0.017(3) -0.025(2) 0.029(2)
N2 0.0195(16) 0.0194(16) 0.0185(16) -0.0011(13) -0.0046(13) 0.0065(14)
N3 0.0228(17) 0.0290(18) 0.0186(16) -0.0076(14) -0.0045(14) 0.0077(15)
C8 0.022(2) 0.027(2) 0.026(2) -0.0031(16) -0.0079(16) 0.0147(18)
C9 0.028(2) 0.028(2) 0.031(2) -0.0059(19) -0.0064(18) 0.0141(18)
C10 0.053(3) 0.024(2) 0.048(3) -0.011(2) -0.013(2) 0.012(2)
C11 0.031(2) 0.025(2) 0.046(3) 0.002(2) -0.005(2) 0.0003(19)
C12 0.0214(19) 0.039(2) 0.034(3) 0.001(2) -0.0036(18) 0.0152(17)
C13 0.0227(19) 0.030(2) 0.028(2) -0.0059(16) -0.0052(16) 0.0155(17)
B1 0.045(3) 0.045(3) 0.024(5) 0.000 0.000 0.0223(17)
F1 0.0441(15) 0.0373(15) 0.0365(15) -0.0033(12) 0.0075(13) 0.0170(12)
F2 0.060(2) 0.060(2) 0.023(3) 0.000 0.000 0.0298(11)
B2 0.071(3) 0.056(3) 0.104(4) -0.042(3) -0.040(3) 0.040(3)
F3 0.072(3) 0.059(3) 0.105(4) -0.041(3) -0.040(3) 0.038(3)
F4 0.071(3) 0.057(3) 0.105(4) -0.040(3) -0.040(3) 0.041(3)
F5 0.071(3) 0.054(3) 0.103(4) -0.045(3) -0.040(3) 0.042(3)
F6 0.074(3) 0.055(3) 0.103(4) -0.042(3) -0.041(3) 0.037(3)

loop_
_atom_type_symbol
_atom_type_description
_atom_type_scat_dispersion_real
_atom_type_scat_dispersion_imag
_atom_type_scat_source
C C 0.0033 0.0016 'International Tables Vol C Tables 4.2.6.8 and 6.1.1.4'
H H 0.0000 0.0000 'International Tables Vol C Tables 4.2.6.8 and 6.1.1.4'
B B 0.0013 0.0007 'International Tables Vol C Tables 4.2.6.8 and 6.1.1.4'
N N 0.0061 0.0033 'International Tables Vol C Tables 4.2.6.8 and 6.1.1.4'
F F 0.0171 0.0103 'International Tables Vol C Tables 4.2.6.8 and 6.1.1.4'
Fe Fe 0.3463 0.8444 'International Tables Vol C Tables 4.2.6.8 and 6.1.1.4'

loop_
_geom_angle_atom_site_label_1
_geom_angle_atom_site_label_2
_geom_angle_atom_site_label_3
_geom_angle
_geom_angle_site_symmetry_1
_geom_angle_site_symmetry_3
N2 Fe1 N2 94.13(14) . 3_565
N2 Fe1 N2 94.13(14) . 2_665
N2 Fe1 N2 94.13(14) 3_565 2_665
N2 Fe1 N1 80.97(13) . .
N2 Fe1 N1 89.77(13) 3_565 .
N2 Fe1 N1 173.96(13) 2_665 .
N2 Fe1 N1 89.77(13) . 2_665
N2 Fe1 N1 173.96(13) 3_565 2_665
N2 Fe1 N1 80.97(13) 2_665 2_665
N1 Fe1 N1 95.40(14) . 2_665
N2 Fe1 N1 173.96(13) . 3_565
N2 Fe1 N1 80.97(13) 3_565 3_565
N2 Fe1 N1 89.77(13) 2_665 3_565
N1 Fe1 N1 95.40(14) . 3_565
N1 Fe1 N1 95.40(14) 2_665 3_565
C1 N1 C5 117.5(3) . .
C1 N1 Fe1 128.8(3) . .
C5 N1 Fe1 113.6(3) . .
N1 C1 C2 123.0(4) . .
N1 C1 H1A 118.5 . .
C2 C1 H1A 118.5 . .
C3 C2 C1 118.4(4) . .
C3 C2 H2A 120.8 . .
C1 C2 H2A 120.8 . .
C2 C3 C4 120.0(4) . .
C2 C3 H3A 120.0 . .
C4 C3 H3A 120.0 . .
C5 C4 C3 119.4(4) . .
C5 C4 H4A 120.3 . .
C3 C4 H4A 120.3 . .
N1 C5 C4 121.6(4) . .
N1 C5 C6 113.6(3) . .
C4 C5 C6 124.7(4) . .
N2 C6 C5 114.2(3) . .
N2 C6 C7 125.1(4) . .
C5 C6 C7 120.7(4) . .
C6 C7 H7A 109.5 . .
C6 C7 H7B 109.5 . .
H7A C7 H7B 109.5 . .
C6 C7 H7C 109.5 . .
H7A C7 H7C 109.5 . .
H7B C7 H7C 109.5 . .
C6 N2 N3 116.8(3) . .
C6 N2 Fe1 116.9(3) . .
N3 N2 Fe1 126.1(3) . .
C8 N3 N2 118.8(3) . .
C8 N3 H3B 120.6 . .
N2 N3 H3B 120.6 . .
N3 C8 C13 124.3(4) . .
N3 C8 C9 116.8(4) . .
C13 C8 C9 118.8(4) . .
C10 C9 C8 118.9(4) . .
C10 C9 H9A 120.6 . .
C8 C9 H9A 120.6 . .
C9 C10 C11 121.7(4) . .
C9 C10 H10A 119.2 . .
C11 C10 H10A 119.2 . .
C12 C11 C10 119.7(4) . .
C12 C11 H11A 120.1 . .
C10 C11 H11A 120.1 . .
C11 C12 C13 120.1(4) . .
C11 C12 H12A 119.9 . .
C13 C12 H12A 119.9 . .
C12 C13 C8 120.7(4) . .
C12 C13 H13A 119.6 . .
C8 C13 H13A 119.6 . .
F2 B1 F1 111.5(4) . 3_565
F2 B1 F1 111.5(4) . .
F1 B1 F1 107.4(4) 3_565 .
F2 B1 F1 111.5(4) . 2_665
F1 B1 F1 107.4(4) 3_565 2_665
F1 B1 F1 107.4(4) . 2_665
F3 B2 F4 121.1(14) . .
F3 B2 F5 113.8(13) . .
F4 B2 F5 109.0(12) . .
F3 B2 F6 105.8(12) . .
F4 B2 F6 99.3(11) . .
F5 B2 F6 105.5(12) . .

loop_
_geom_bond_atom_site_label_1
_geom_bond_atom_site_label_2
_geom_bond_distance
_geom_bond_site_symmetry_2
Fe1 N2 1.957(3) .
Fe1 N2 1.957(3) 3_565
Fe1 N2 1.957(3) 2_665
Fe1 N1 1.967(3) .
Fe1 N1 1.967(3) 2_665
Fe1 N1 1.967(3) 3_565
N1 C1 1.361(5) .
N1 C5 1.362(5) .
C1 C2 1.391(6) .
C1 H1A 0.9500 .
C2 C3 1.362(7) .
C2 H2A 0.9500 .
C3 C4 1.386(7) .
C3 H3A 0.9500 .
C4 C5 1.386(6) .
C4 H4A 0.9500 .
C5 C6 1.475(6) .
C6 N2 1.282(5) .
C6 C7 1.505(6) .
C7 H7A 0.9800 .
C7 H7B 0.9800 .
C7 H7C 0.9800 .
N2 N3 1.409(4) .
N3 C8 1.392(5) .
N3 H3B 0.8800 .
C8 C13 1.406(6) .
C8 C9 1.411(6) .
C9 C10 1.371(6) .
C9 H9A 0.9500 .
C10 C11 1.398(8) .
C10 H10A 0.9500 .
C11 C12 1.365(7) .
C11 H11A 0.9500 .
C12 C13 1.385(6) .
C12 H12A 0.9500 .
C13 H13A 0.9500 .
B1 F2 1.364(12) .
B1 F1 1.396(5) 3_565
B1 F1 1.396(5) .
B1 F1 1.396(5) 2_665
B2 F3 1.360(16) .
B2 F4 1.368(15) .
B2 F5 1.384(15) .
B2 F6 1.455(16) .

loop_
_geom_hbond_atom_site_label_D
_geom_hbond_atom_site_label_H
_geom_hbond_atom_site_label_A
_geom_hbond_distance_DH
_geom_hbond_distance_HA
_geom_hbond_distance_DA
_geom_hbond_angle_DHA
_geom_hbond_site_symmetry_A
N3 H3B F1 0.88 2.14 2.907(4) 145.9 .
N3 H3B F1 0.88 2.38 3.097(5) 139.4 3_565
C1 H1A F2 0.95 2.52 3.036(6) 114.5 1_556
